data_7229781
loop_
_publ_author_name
'Seth, Saikat Kumar'
'Bauz\'a, Antonio'
'Frontera, Antonio'

_publ_section_title
;
 Screening polymorphism in a Ni(ii) metal--organic framework: experimental
 observations, Hirshfeld surface analyses and DFT studies
;
_journal_issue 6
_journal_name_full CrystEngComm
_journal_page_first 746
_journal_paper_doi 10.1039/C7CE01991B
_journal_volume 20
_journal_year 2018
_chemical_formula_sum 'C4 H9 N Ni O6'
_chemical_formula_weight 225.83
_space_group_IT_number 61
_space_group_name_Hall '-P 2ac 2ab'
_space_group_name_H-M_alt 'P b c a'
_symmetry_cell_setting orthorhombic
_symmetry_space_group_name_Hall '-P 2ac 2ab'
_symmetry_space_group_name_H-M 'P b c a'
_atom_sites_solution_hydrogens geom
_atom_sites_solution_primary direct
_atom_sites_solution_secondary difmap
_audit_creation_method SHELXL-97
_audit_update_record
;
2014-08-10 deposited with the CCDC.
2017-12-22 downloaded from the CCDC.
;
_cell_angle_alpha 90.00
_cell_angle_beta 90.00
_cell_angle_gamma 90.00
_cell_formula_units_Z 8
_cell_length_a 10.2118(4)
_cell_length_b 10.4135(5)
_cell_length_c 13.6583(6)
_cell_measurement_reflns_used 980
_cell_measurement_temperature 150(2)
_cell_measurement_theta_max 25.0
_cell_measurement_theta_min 1.5
_cell_volume 1452.43(11)
_computing_cell_refinement 'APEX2(Bruker,2007)and SAINT (Bruker,2007)'
_computing_data_collection 'APEX2 (Bruker, 2007)'
_computing_data_reduction 'SAINT(Bruker,2007)and XPREP(Bruker,2007)'
_computing_molecular_graphics
;    
ORTEP-3 for Windows (Farrugia, 1997), DIAMOND (Brandenburg,
1999) and Mercury (Macrae <i>et al.</i>, 2006)
;
_computing_publication_material 'PLATON (Spek, 2009)'
_computing_structure_refinement 'SHELXL-97 (Sheldrick, 1997)'
_computing_structure_solution 'SHELXS97 (Sheldrick, 2008)'
_diffrn_ambient_temperature 150(2)
_diffrn_measured_fraction_theta_full 0.999
_diffrn_measured_fraction_theta_max 0.999
_diffrn_measurement_device_type 'Bruker SMART APEX II CCD area-detector'
_diffrn_measurement_method '\w and \f'
_diffrn_radiation_monochromator graphite
_diffrn_radiation_source 'fine-focus sealed tube'
_diffrn_radiation_type MoK\a
_diffrn_radiation_wavelength 0.71073
_diffrn_reflns_av_R_equivalents 0.0255
_diffrn_reflns_av_sigmaI/netI 0.0130
_diffrn_reflns_limit_h_max 12
_diffrn_reflns_limit_h_min -12
_diffrn_reflns_limit_k_max 12
_diffrn_reflns_limit_k_min -12
_diffrn_reflns_limit_l_max 16
_diffrn_reflns_limit_l_min -16
_diffrn_reflns_number 12597
_diffrn_reflns_theta_full 24.99
_diffrn_reflns_theta_max 24.99
_diffrn_reflns_theta_min 2.98
_exptl_absorpt_coefficient_mu 2.664
_exptl_absorpt_correction_T_max 0.83
_exptl_absorpt_correction_T_min 0.71
_exptl_absorpt_correction_type multi-scan
_exptl_absorpt_process_details SADABS
_exptl_crystal_colour green
_exptl_crystal_density_diffrn 2.066
_exptl_crystal_density_method 'not measured'
_exptl_crystal_description plate
_exptl_crystal_F_000 928
_exptl_crystal_size_max 0.18
_exptl_crystal_size_mid 0.11
_exptl_crystal_size_min 0.07
_refine_diff_density_max 0.190
_refine_diff_density_min -0.184
_refine_diff_density_rms 0.041
_refine_ls_extinction_coef 0.0053(6)
_refine_ls_extinction_expression Fc^*^=kFc[1+0.001xFc^2^\l^3^/sin(2\q)]^-1/4^
_refine_ls_extinction_method SHELXL
_refine_ls_goodness_of_fit_ref 1.067
_refine_ls_hydrogen_treatment constr
_refine_ls_matrix_type full
_refine_ls_number_parameters 110
_refine_ls_number_reflns 1282
_refine_ls_number_restraints 1
_refine_ls_restrained_S_all 2.167
_refine_ls_R_factor_all 0.0180
_refine_ls_R_factor_gt 0.0161
_refine_ls_shift/su_max 0.000
_refine_ls_shift/su_mean 0.000
_refine_ls_structure_factor_coef Fsqd
_refine_ls_weighting_details 'calc w=1/[\s^2^(Fo^2^)+(0.0137P)^2^+0.7903P] where P=(Fo^2^+2Fc^2^)/3'
_refine_ls_weighting_scheme calc
_refine_ls_wR_factor_gt 0.0362
_refine_ls_wR_factor_ref 0.0370
_reflns_number_gt 1178
_reflns_number_total 1282
_reflns_threshold_expression >2sigma(I)
_cod_data_source_file c7ce01991b2.cif
_cod_data_source_block sks-110
_cod_depositor_comments
;
The following automatic conversions were performed:

'_symmetry_cell_setting' value 'Orthorhombic' changed to
'orthorhombic' according to
/home/data/users/saulius/crontab/automatic-downloads/rss-feeds/RSC/lib/dictionaries/cif_core.dic
dictionary named 'cif_core.dic' version 2.4.2 from 2011-04-26.

Automatic conversion script
Id: cif_fix_values 4973 2017-02-22 13:04:09Z antanas 

 Adding full bibliography for 7229781--7229782.cif.
;
_cod_original_sg_symbol_H-M Pbca
_cod_database_code 7229781

loop_
_symmetry_equiv_pos_as_xyz
'x, y, z'
'-x+1/2, -y, z+1/2'
'-x, y+1/2, -z+1/2'
'x+1/2, -y+1/2, -z'
'-x, -y, -z'
'x-1/2, y, -z-1/2'
'x, -y-1/2, z-1/2'
'-x-1/2, y-1/2, z'

loop_
_atom_site_label
_atom_site_type_symbol
_atom_site_fract_x
_atom_site_fract_y
_atom_site_fract_z
_atom_site_U_iso_or_equiv
_atom_site_adp_type
_atom_site_occupancy
_atom_site_symmetry_multiplicity
_atom_site_calc_flag
_atom_site_refinement_flags
Ni1 Ni 0.24344(3) 0.29780(4) 0.07193(3) 0.01902(18) Uani 1 1 d D
O4 O 0.2279(3) 0.0639(2) 0.29885(18) 0.0373(6) Uani 1 1 d .
O1 O 0.4589(2) 0.1944(2) 0.03786(18) 0.0321(6) Uani 1 1 d .
C3 C 0.2513(3) 0.1486(3) 0.2371(2) 0.0243(7) Uani 1 1 d .
O2 O 0.1550(2) 0.2101(2) -0.03658(16) 0.0269(5) Uani 1 1 d .
C1 C 0.0386(3) 0.2241(3) -0.0673(2) 0.0213(7) Uani 1 1 d .
N1 N 0.3643(2) 0.3471(2) 0.18223(18) 0.0211(6) Uani 1 1 d .
H1N H 0.3340 0.4214 0.2090 0.025 Uiso 1 1 calc R
O3 O 0.1909(2) 0.1560(2) 0.15593(17) 0.0305(6) Uani 1 1 d .
O2W O 0.3008(3) 0.4379(2) -0.01589(17) 0.0334(6) Uani 1 1 d .
H1W2 H 0.2740 0.4341 -0.0773 0.050 Uiso 1 1 d R
H2W2 H 0.3027 0.5236 -0.0058 0.050 Uiso 1 1 d R
O1W O 0.0629(2) 0.4317(2) 0.12153(18) 0.0363(6) Uani 1 1 d .
H1W1 H 0.0142 0.3902 0.0749 0.054 Uiso 1 1 d RD
H2W1 H 0.0645 0.5160 0.1090 0.054 Uiso 1 1 d R
C2 C 0.4982(3) 0.3706(3) 0.1459(2) 0.0231(7) Uani 1 1 d .
H2A H 0.5592 0.3649 0.2002 0.028 Uiso 1 1 calc R
H2B H 0.5032 0.4570 0.1195 0.028 Uiso 1 1 calc R
C4 C 0.3572(3) 0.2457(3) 0.2580(2) 0.0280(7) Uani 1 1 d .
H4A H 0.3407 0.2852 0.3212 0.034 Uiso 1 1 calc R
H4B H 0.4410 0.2020 0.2617 0.034 Uiso 1 1 calc R

loop_
_atom_site_aniso_label
_atom_site_aniso_U_11
_atom_site_aniso_U_22
_atom_site_aniso_U_33
_atom_site_aniso_U_23
_atom_site_aniso_U_13
_atom_site_aniso_U_12
Ni1 0.0177(2) 0.0198(3) 0.0196(3) 0.00036(15) -0.00335(15) -0.00357(15)
O4 0.0546(17) 0.0307(14) 0.0266(13) 0.0040(11) -0.0034(11) -0.0141(11)
O1 0.0279(12) 0.0293(13) 0.0391(14) -0.0133(11) 0.0051(11) -0.0040(10)
C3 0.0269(16) 0.0223(16) 0.0237(16) -0.0026(14) 0.0024(13) 0.0006(13)
O2 0.0219(11) 0.0295(12) 0.0294(12) -0.0050(10) -0.0064(10) 0.0003(9)
C1 0.0211(15) 0.0220(17) 0.0207(16) 0.0030(12) 0.0004(12) -0.0012(12)
N1 0.0192(12) 0.0212(13) 0.0228(13) -0.0035(11) 0.0038(10) -0.0005(10)
O3 0.0323(13) 0.0290(12) 0.0304(13) 0.0044(10) -0.0079(10) -0.0099(10)
O2W 0.0481(15) 0.0259(13) 0.0262(13) 0.0017(10) -0.0012(11) -0.0080(11)
O1W 0.0410(14) 0.0346(14) 0.0334(14) -0.0009(11) -0.0033(11) 0.0029(11)
C2 0.0187(15) 0.0268(17) 0.0239(16) -0.0042(13) 0.0023(12) -0.0031(13)
C4 0.0277(16) 0.0344(18) 0.0218(16) 0.0014(14) -0.0021(14) -0.0068(15)

loop_
_atom_type_symbol
_atom_type_description
_atom_type_scat_dispersion_real
_atom_type_scat_dispersion_imag
_atom_type_scat_source
C C 0.0033 0.0016 'International Tables Vol C Tables 4.2.6.8 and 6.1.1.4'
H H 0.0000 0.0000 'International Tables Vol C Tables 4.2.6.8 and 6.1.1.4'
N N 0.0061 0.0033 'International Tables Vol C Tables 4.2.6.8 and 6.1.1.4'
O O 0.0106 0.0060 'International Tables Vol C Tables 4.2.6.8 and 6.1.1.4'
Ni Ni 0.3393 1.1124 'International Tables Vol C Tables 4.2.6.8 and 6.1.1.4'

loop_
_geom_angle_atom_site_label_1
_geom_angle_atom_site_label_2
_geom_angle_atom_site_label_3
_geom_angle
_geom_angle_site_symmetry_1
_geom_angle_site_symmetry_3
O3 Ni1 O2 88.01(9) . .
O3 Ni1 O2W 178.06(10) . .
O2 Ni1 O2W 91.24(10) . .
O3 Ni1 N1 85.49(9) . .
O2 Ni1 N1 165.06(10) . .
O2W Ni1 N1 94.82(10) . .
O4 C3 O3 122.8(3) . .
O4 C3 C4 118.9(3) . .
O3 C3 C4 118.2(3) . .
C1 O2 Ni1 128.9(2) . .
O1 C1 O2 125.7(3) 4_455 .
O1 C1 C2 119.7(3) 4_455 4_455
O2 C1 C2 114.5(3) . 4_455
C2 N1 C4 113.5(2) . .
C2 N1 Ni1 111.00(18) . .
C4 N1 Ni1 108.15(18) . .
C2 N1 H1N 108.0 . .
C4 N1 H1N 108.0 . .
Ni1 N1 H1N 108.0 . .
C3 O3 Ni1 115.3(2) . .
Ni1 O2W H1W2 116.8 . .
Ni1 O2W H2W2 130.0 . .
H1W2 O2W H2W2 101.4 . .
H1W1 O1W H2W1 109.8 . .
N1 C2 C1 112.5(2) . 4
N1 C2 H2A 109.1 . .
C1 C2 H2A 109.1 4 .
N1 C2 H2B 109.1 . .
C1 C2 H2B 109.1 4 .
H2A C2 H2B 107.8 . .
N1 C4 C3 112.3(3) . .
N1 C4 H4A 109.1 . .
C3 C4 H4A 109.1 . .
N1 C4 H4B 109.1 . .
C3 C4 H4B 109.1 . .
H4A C4 H4B 107.9 . .

loop_
_geom_bond_atom_site_label_1
_geom_bond_atom_site_label_2
_geom_bond_distance
_geom_bond_site_symmetry_2
Ni1 O3 1.945(2) .
Ni1 O2 1.961(2) .
Ni1 O2W 1.978(2) .
Ni1 N1 2.014(2) .
O4 C3 1.244(4) .
O1 C1 1.244(4) 4
C3 O3 1.270(4) .
C3 C4 1.509(4) .
O2 C1 1.269(4) .
C1 O1 1.244(4) 4_455
C1 C2 1.514(4) 4_455
N1 C2 1.475(4) .
N1 C4 1.481(4) .
N1 H1N 0.9100 .
O2W H1W2 0.8828 .
O2W H2W2 0.9027 .
O1W H1W1 0.9165 .
O1W H2W1 0.8953 .
C2 C1 1.514(4) 4
C2 H2A 0.9700 .
C2 H2B 0.9700 .
C4 H4A 0.9700 .
C4 H4B 0.9700 .

loop_
_geom_torsion_atom_site_label_1
_geom_torsion_atom_site_label_2
_geom_torsion_atom_site_label_3
_geom_torsion_atom_site_label_4
_geom_torsion
_geom_torsion_site_symmetry_4
O3 Ni1 O2 C1 93.4(3) .
O2W Ni1 O2 C1 -88.4(3) .
N1 Ni1 O2 C1 157.6(3) .
Ni1 O2 C1 O1 5.8(5) 4_455
Ni1 O2 C1 C2 -173.43(19) 4_455
O3 Ni1 N1 C2 130.8(2) .
O2 Ni1 N1 C2 66.3(4) .
O2W Ni1 N1 C2 -47.3(2) .
O3 Ni1 N1 C4 5.7(2) .
O2 Ni1 N1 C4 -58.8(4) .
O2W Ni1 N1 C4 -172.4(2) .
O4 C3 O3 Ni1 179.4(2) .
C4 C3 O3 Ni1 -1.7(4) .
O2 Ni1 O3 C3 164.1(2) .
O2W Ni1 O3 C3 97(3) .
N1 Ni1 O3 C3 -2.4(2) .
C4 N1 C2 C1 82.6(3) 4
Ni1 N1 C2 C1 -39.4(3) 4
C2 N1 C4 C3 -131.4(3) .
Ni1 N1 C4 C3 -7.7(3) .
O4 C3 C4 N1 -174.4(3) .
O3 C3 C4 N1 6.6(4) .
